data_2231943
loop_
_publ_author_name
'Al-Dajani, Mohammad T. M.'
'Talaat, Jamal'
'Salhin, Abdusalam'
'Hemamalini, Madhukar'
'Fun, Hoong-Kun'

_publ_section_title
;
 2-Ethylpiperidinium chloride
;
_journal_coeditor_code IS2773
_journal_issue 10
_journal_name_full 'Acta Crystallographica Section E'
_journal_page_first o2653
_journal_paper_doi 10.1107/S1600536811036804
_journal_volume 67
_journal_year 2011
_chemical_formula_iupac 'C7 H16 N +, Cl -'
_chemical_formula_moiety 'C7 H16 N +, Cl -'
_chemical_formula_sum 'C7 H16 Cl N'
_chemical_formula_weight 149.66
_chemical_name_systematic
;
2-Ethylpiperidinium chloride
;
_space_group_IT_number 60
_symmetry_cell_setting orthorhombic
_symmetry_space_group_name_Hall '-P 2n 2ab'
_symmetry_space_group_name_H-M 'P b c n'
_atom_sites_solution_hydrogens geom
_atom_sites_solution_primary direct
_atom_sites_solution_secondary difmap
_audit_creation_method SHELXL-97
_cell_angle_alpha 90.00
_cell_angle_beta 90.00
_cell_angle_gamma 90.00
_cell_formula_units_Z 8
_cell_length_a 24.2052(6)
_cell_length_b 9.7594(3)
_cell_length_c 7.2764(2)
_cell_measurement_reflns_used 9898
_cell_measurement_temperature 100.00(10)
_cell_measurement_theta_max 36.93
_cell_measurement_theta_min 2.25
_cell_volume 1718.89(8)
_computing_cell_refinement 'SAINT (Bruker, 2009)'
_computing_data_collection 'APEX2 (Bruker, 2009)'
_computing_data_reduction 'SAINT (Bruker, 2009)'
_computing_molecular_graphics 'SHELXTL (Sheldrick, 2008)'
_computing_publication_material 'SHELXTL (Sheldrick, 2008) and PLATON (Spek, 2009)'
_computing_structure_refinement 'SHELXTL (Sheldrick, 2008)'
_computing_structure_solution 'SHELXTL (Sheldrick, 2008)'
_diffrn_ambient_temperature 100.00(10)
_diffrn_measured_fraction_theta_full 0.997
_diffrn_measured_fraction_theta_max 0.997
_diffrn_measurement_device_type
;
Bruker SMART APEXII CCD area-detector
;
_diffrn_measurement_method '\f and \w'
_diffrn_radiation_monochromator graphite
_diffrn_radiation_source 'fine-focus sealed tube'
_diffrn_radiation_type MoK\a
_diffrn_radiation_wavelength 0.71073
_diffrn_reflns_av_R_equivalents 0.0452
_diffrn_reflns_av_sigmaI/netI 0.0271
_diffrn_reflns_limit_h_max 40
_diffrn_reflns_limit_h_min -40
_diffrn_reflns_limit_k_max 16
_diffrn_reflns_limit_k_min -16
_diffrn_reflns_limit_l_max 12
_diffrn_reflns_limit_l_min -12
_diffrn_reflns_number 50389
_diffrn_reflns_theta_full 37.26
_diffrn_reflns_theta_max 37.26
_diffrn_reflns_theta_min 1.68
_diffrn_standards_number 0
_exptl_absorpt_coefficient_mu 0.367
_exptl_absorpt_correction_T_max 0.9481
_exptl_absorpt_correction_T_min 0.7784
_exptl_absorpt_correction_type multi-scan
_exptl_absorpt_process_details '(SADABS; Bruker, 2009)'
_exptl_crystal_colour colourless
_exptl_crystal_density_diffrn 1.157
_exptl_crystal_density_method 'not measured'
_exptl_crystal_description block
_exptl_crystal_F_000 656
_exptl_crystal_size_max 0.72
_exptl_crystal_size_mid 0.27
_exptl_crystal_size_min 0.15
_refine_diff_density_max 0.338
_refine_diff_density_min -0.268
_refine_ls_extinction_method none
_refine_ls_goodness_of_fit_ref 1.065
_refine_ls_hydrogen_treatment mixed
_refine_ls_matrix_type full
_refine_ls_number_parameters 91
_refine_ls_number_reflns 4453
_refine_ls_number_restraints 0
_refine_ls_restrained_S_all 1.065
_refine_ls_R_factor_all 0.0591
_refine_ls_R_factor_gt 0.0400
_refine_ls_shift/su_max 0.001
_refine_ls_shift/su_mean 0.000
_refine_ls_structure_factor_coef Fsqd
_refine_ls_weighting_details 'calc w=1/[\s^2^(Fo^2^)+(0.0343P)^2^+0.4206P] where P=(Fo^2^+2Fc^2^)/3'
_refine_ls_weighting_scheme calc
_refine_ls_wR_factor_gt 0.0811
_refine_ls_wR_factor_ref 0.0882
_reflns_number_gt 3438
_reflns_number_total 4453
_reflns_threshold_expression I>2\s(I)
_cod_data_source_file is2773.cif
_cod_data_source_block I
_cod_database_code 2231943
_cod_database_fobs_code 2231943

loop_
_symmetry_equiv_pos_as_xyz
'x, y, z'
'-x+1/2, -y+1/2, z+1/2'
'-x, y, -z+1/2'
'x+1/2, -y+1/2, -z'
'-x, -y, -z'
'x-1/2, y-1/2, -z-1/2'
'x, -y, z-1/2'
'-x-1/2, y-1/2, z'

loop_
_atom_site_type_symbol
_atom_site_label
_atom_site_fract_x
_atom_site_fract_y
_atom_site_fract_z
_atom_site_U_iso_or_equiv
_atom_site_adp_type
_atom_site_calc_flag
_atom_site_refinement_flags
_atom_site_occupancy
_atom_site_symmetry_multiplicity
N N1 0.39971(3) 0.13082(7) 0.95142(9) 0.01471(11) Uani d . 1 1
C C1 0.45090(3) 0.18923(8) 1.03505(12) 0.01927(15) Uani d . 1 1
H H1A 0.4838 0.1482 0.9761 0.023 Uiso calc R 1 1
H H1B 0.4520 0.1670 1.1678 0.023 Uiso calc R 1 1
C C2 0.45182(4) 0.34373(9) 1.00941(12) 0.02298(17) Uani d . 1 1
H H2A 0.4543 0.3655 0.8768 0.028 Uiso calc R 1 1
H H2B 0.4848 0.3823 1.0710 0.028 Uiso calc R 1 1
C C3 0.39979(4) 0.40873(9) 1.08969(12) 0.02384(17) Uani d . 1 1
H H3A 0.3999 0.5084 1.0647 0.029 Uiso calc R 1 1
H H3B 0.3993 0.3955 1.2246 0.029 Uiso calc R 1 1
C C4 0.34807(4) 0.34393(8) 1.00500(12) 0.01959(15) Uani d . 1 1
H H4A 0.3148 0.3837 1.0638 0.024 Uiso calc R 1 1
H H4B 0.3467 0.3664 0.8724 0.024 Uiso calc R 1 1
C C5 0.34710(3) 0.18860(8) 1.02842(10) 0.01526(13) Uani d . 1 1
H H5A 0.3452 0.1667 1.1625 0.018 Uiso calc R 1 1
C C6 0.29921(4) 0.11725(8) 0.93081(12) 0.01881(14) Uani d . 1 1
H H6A 0.3011 0.1382 0.7978 0.023 Uiso calc R 1 1
H H6B 0.3033 0.0169 0.9455 0.023 Uiso calc R 1 1
C C7 0.24270(4) 0.16025(11) 1.00354(15) 0.02814(19) Uani d . 1 1
H H7A 0.2138 0.1106 0.9369 0.042 Uiso calc R 1 1
H H7B 0.2378 0.2590 0.9855 0.042 Uiso calc R 1 1
H H7C 0.2403 0.1388 1.1349 0.042 Uiso calc R 1 1
H H1NA 0.4002(5) 0.0410(14) 0.9689(17) 0.021(3) Uiso d . 1 1
H H2NA 0.4007(4) 0.1476(13) 0.830(2) 0.024(3) Uiso d . 1 1
Cl Cl1 0.401145(8) 0.182057(18) 0.52892(2) 0.01611(5) Uani d . 1 1

loop_
_atom_site_aniso_label
_atom_site_aniso_U_11
_atom_site_aniso_U_22
_atom_site_aniso_U_33
_atom_site_aniso_U_12
_atom_site_aniso_U_13
_atom_site_aniso_U_23
N1 0.0164(3) 0.0142(3) 0.0135(3) 0.0003(2) 0.0004(2) 0.0007(2)
C1 0.0173(3) 0.0207(3) 0.0198(3) -0.0028(3) -0.0031(3) 0.0026(3)
C2 0.0263(4) 0.0213(4) 0.0213(4) -0.0086(3) -0.0037(3) 0.0031(3)
C3 0.0368(5) 0.0158(3) 0.0189(3) -0.0042(3) -0.0016(3) -0.0012(3)
C4 0.0254(4) 0.0137(3) 0.0197(3) 0.0020(3) 0.0015(3) 0.0000(3)
C5 0.0176(3) 0.0142(3) 0.0140(3) 0.0010(2) 0.0026(3) 0.0008(2)
C6 0.0166(3) 0.0188(3) 0.0210(3) -0.0001(3) 0.0004(3) 0.0002(3)
C7 0.0186(4) 0.0286(4) 0.0372(5) 0.0007(3) 0.0062(4) 0.0015(4)
Cl1 0.02022(9) 0.01473(8) 0.01339(7) -0.00044(6) 0.00104(6) 0.00007(5)

loop_
_atom_type_symbol
_atom_type_description
_atom_type_scat_dispersion_real
_atom_type_scat_dispersion_imag
_atom_type_scat_source
C C 0.0033 0.0016 'International Tables Vol C Tables 4.2.6.8 and 6.1.1.4'
H H 0.0000 0.0000 'International Tables Vol C Tables 4.2.6.8 and 6.1.1.4'
N N 0.0061 0.0033 'International Tables Vol C Tables 4.2.6.8 and 6.1.1.4'
Cl Cl 0.1484 0.1585 'International Tables Vol C Tables 4.2.6.8 and 6.1.1.4'

loop_
_geom_angle_atom_site_label_1
_geom_angle_atom_site_label_2
_geom_angle_atom_site_label_3
_geom_angle
C1 N1 C5 114.10(6)
C1 N1 H1NA 108.0(7)
C5 N1 H1NA 109.2(7)
C1 N1 H2NA 108.0(7)
C5 N1 H2NA 108.7(7)
H1NA N1 H2NA 108.7(11)
N1 C1 C2 109.93(7)
N1 C1 H1A 109.7
C2 C1 H1A 109.7
N1 C1 H1B 109.7
C2 C1 H1B 109.7
H1A C1 H1B 108.2
C1 C2 C3 110.69(7)
C1 C2 H2A 109.5
C3 C2 H2A 109.5
C1 C2 H2B 109.5
C3 C2 H2B 109.5
H2A C2 H2B 108.1
C2 C3 C4 110.41(7)
C2 C3 H3A 109.6
C4 C3 H3A 109.6
C2 C3 H3B 109.6
C4 C3 H3B 109.6
H3A C3 H3B 108.1
C5 C4 C3 112.20(7)
C5 C4 H4A 109.2
C3 C4 H4A 109.2
C5 C4 H4B 109.2
C3 C4 H4B 109.2
H4A C4 H4B 107.9
N1 C5 C4 108.57(7)
N1 C5 C6 107.40(6)
C4 C5 C6 114.38(7)
N1 C5 H5A 108.8
C4 C5 H5A 108.8
C6 C5 H5A 108.8
C7 C6 C5 113.19(7)
C7 C6 H6A 108.9
C5 C6 H6A 108.9
C7 C6 H6B 108.9
C5 C6 H6B 108.9
H6A C6 H6B 107.8
C6 C7 H7A 109.5
C6 C7 H7B 109.5
H7A C7 H7B 109.5
C6 C7 H7C 109.5
H7A C7 H7C 109.5
H7B C7 H7C 109.5

loop_
_geom_bond_atom_site_label_1
_geom_bond_atom_site_label_2
_geom_bond_distance
N1 C1 1.4935(11)
N1 C5 1.5012(10)
N1 H1NA 0.886(13)
N1 H2NA 0.896(14)
C1 C2 1.5195(12)
C1 H1A 0.9900
C1 H1B 0.9900
C2 C3 1.5264(14)
C2 H2A 0.9900
C2 H2B 0.9900
C3 C4 1.5318(13)
C3 H3A 0.9900
C3 H3B 0.9900
C4 C5 1.5256(11)
C4 H4A 0.9900
C4 H4B 0.9900
C5 C6 1.5275(11)
C5 H5A 1.0000
C6 C7 1.5256(13)
C6 H6A 0.9900
C6 H6B 0.9900
C7 H7A 0.9800
C7 H7B 0.9800
C7 H7C 0.9800

loop_
_geom_hbond_atom_site_label_D
_geom_hbond_atom_site_label_H
_geom_hbond_atom_site_label_A
_geom_hbond_site_symmetry_A
_geom_hbond_distance_DH
_geom_hbond_distance_HA
_geom_hbond_distance_DA
_geom_hbond_angle_DHA
_geom_hbond_publ_flag
N1 H1NA Cl1 7_556 0.886(14) 2.220(14) 3.1054(7) 176.9(11) yes
N1 H2NA Cl1 . 0.899(15) 2.217(15) 3.1149(7) 177.8(12) yes
C1 H1A Cl1 3_656 0.99 2.80 3.6121(8) 139 yes

loop_
_geom_torsion_atom_site_label_1
_geom_torsion_atom_site_label_2
_geom_torsion_atom_site_label_3
_geom_torsion_atom_site_label_4
_geom_torsion
C5 N1 C1 C2 -58.09(9)
N1 C1 C2 C3 56.11(9)
C1 C2 C3 C4 -55.59(9)
C2 C3 C4 C5 55.68(9)
C1 N1 C5 C4 56.59(8)
C1 N1 C5 C6 -179.25(6)
C3 C4 C5 N1 -54.61(9)
C3 C4 C5 C6 -174.51(7)
N1 C5 C6 C7 176.69(7)
C4 C5 C6 C7 -62.75(10)
